data_1565905
loop_
_publ_author_name
'Kumar, sharvan'
'Yoshida, Kohshi'
'Hattori, Yusuke'
'Higashino, Tomohiro'
'Imahori, Hiroshi'
'Seki, Shu'

_publ_section_title
;
 Facile Synthesis of Ambient Stable Pyreno[4,5-b]pyrrole Monoanion and
 Pyreno[4,5-b:9,10-b&#x2019;]dipyrrole Dianion: From Serendipity to Design
;
_journal_name_full 'Chemical Science'
_journal_paper_doi 10.1039/D1SC06070H
_journal_year 2022
_chemical_formula_moiety '0.5(C32 H6 N10), C24 H20 P, 0.5(C H2 Cl2)'
_chemical_formula_sum 'C40.5 H24 Cl N5 P'
_chemical_formula_weight 647.07
_chemical_melting_point 519.15
_chemical_name_common 'Pyrenodipyrrole dianion'
_space_group_crystal_system monoclinic
_space_group_IT_number 14
_space_group_name_Hall '-P 2ybc'
_space_group_name_H-M_alt 'P 1 21/c 1'
_atom_sites_solution_hydrogens geom
_audit_creation_method SHELXL-2014
_audit_update_record
;
2021-10-21 deposited with the CCDC.	2022-01-04 downloaded from the CCDC.
;
_cell_angle_alpha 90
_cell_angle_beta 92.770(4)
_cell_angle_gamma 90
_cell_formula_units_Z 4
_cell_length_a 7.529(2)
_cell_length_b 30.222(9)
_cell_length_c 13.985(4)
_cell_measurement_reflns_used 7590
_cell_measurement_temperature 153(2)
_cell_measurement_theta_max 27.5
_cell_measurement_theta_min 3.0
_cell_volume 3178.4(16)
_computing_structure_refinement 'SHELXL-2014 (Sheldrick, 2014)'
_computing_structure_solution SIR-97
_diffrn_ambient_temperature 153(2)
_diffrn_detector_area_resol_mean 28.5714
_diffrn_measured_fraction_theta_full 0.980
_diffrn_measured_fraction_theta_max 0.971
_diffrn_measurement_device_type 'Rigaku Saturn724+ (4x4 bin mode)'
_diffrn_measurement_method 'profile data from \w-scans'
_diffrn_radiation_type MoK\a
_diffrn_radiation_wavelength 0.71075
_diffrn_reflns_av_R_equivalents 0.0843
_diffrn_reflns_av_unetI/netI 0.1320
_diffrn_reflns_Laue_measured_fraction_full 0.980
_diffrn_reflns_Laue_measured_fraction_max 0.971
_diffrn_reflns_limit_h_max 9
_diffrn_reflns_limit_h_min -9
_diffrn_reflns_limit_k_max 38
_diffrn_reflns_limit_k_min -39
_diffrn_reflns_limit_l_max 18
_diffrn_reflns_limit_l_min -12
_diffrn_reflns_number 21495
_diffrn_reflns_point_group_measured_fraction_full 0.980
_diffrn_reflns_point_group_measured_fraction_max 0.971
_diffrn_reflns_theta_full 25.242
_diffrn_reflns_theta_max 27.465
_diffrn_reflns_theta_min 3.026
_diffrn_source 'Rotating Anode'
_exptl_absorpt_coefficient_mu 0.210
_exptl_absorpt_correction_T_max 1.000
_exptl_absorpt_correction_T_min 0.756
_exptl_absorpt_correction_type multi-scan
_exptl_crystal_colour Violet
_exptl_crystal_density_diffrn 1.352
_exptl_crystal_description Prism
_exptl_crystal_F_000 1336
_exptl_crystal_size_max 0.500
_exptl_crystal_size_mid 0.100
_exptl_crystal_size_min 0.100
_refine_diff_density_max 0.681
_refine_diff_density_min -0.379
_refine_diff_density_rms 0.072
_refine_ls_extinction_method none
_refine_ls_goodness_of_fit_ref 1.020
_refine_ls_hydrogen_treatment constr
_refine_ls_matrix_type full
_refine_ls_number_parameters 442
_refine_ls_number_reflns 7059
_refine_ls_number_restraints 1
_refine_ls_restrained_S_all 1.021
_refine_ls_R_factor_all 0.1364
_refine_ls_R_factor_gt 0.0889
_refine_ls_shift/su_max 0.000
_refine_ls_shift/su_mean 0.000
_refine_ls_structure_factor_coef Fsqd
_refine_ls_weighting_details 'w=1/[\s^2^(Fo^2^)+(0.1118P)^2^] where P=(Fo^2^+2Fc^2^)/3'
_refine_ls_weighting_scheme calc
_refine_ls_wR_factor_gt 0.2445
_refine_ls_wR_factor_ref 0.2670
_reflns_Friedel_coverage 0.000
_reflns_number_gt 3143
_reflns_number_total 7059
_reflns_threshold_expression 'I > 2\s(I)'
_cod_data_source_file d1sc06070h2.cif
_cod_data_source_block 0807se
_cod_depositor_comments
;
The following automatic conversions were performed:

data item '_chemical_melting_point' value '246 oC' was changed to
'519.15' -- it was converted from degrees Celsius (C) to kelvins (K).

data item '_exptl_absorpt_correction_type' value 'Multi-scan' was
changed to 'multi-scan' in accordance with the
/home/data/users/saulius/crontab/automatic-downloads/rss-feeds/RSC/lib/dictionaries/cif_core.dic
dictionary named 'cif_core.dic' version 2.4.2 last updated on
2011-04-26.

Automatic conversion script
Id: cif_fix_values 7556 2019-12-06 15:28:31Z antanas 
;
_cod_original_sg_symbol_H-M 'P 21/c'
_cod_original_formula_sum 'C40.50 H24 Cl N5 P'
_cod_database_code 1565905
_shelx_space_group_comment
;
The symmetry employed for this shelxl refinement is uniquely defined
by the following loop, which should always be used as a source of
symmetry information in preference to the above space-group names.
They are only intended as comments.
;
_shelx_estimated_absorpt_t_min 0.902
_shelx_estimated_absorpt_t_max 0.979
_shelxl_version_number 2014-3

loop_
_space_group_symop_operation_xyz
'x, y, z'
'-x, y+1/2, -z+1/2'
'-x, -y, -z'
'x, -y-1/2, z-1/2'

loop_
_atom_site_label
_atom_site_type_symbol
_atom_site_fract_x
_atom_site_fract_y
_atom_site_fract_z
_atom_site_U_iso_or_equiv
_atom_site_adp_type
_atom_site_occupancy
_atom_site_site_symmetry_order
_atom_site_calc_flag
_atom_site_refinement_flags_posn
_atom_site_refinement_flags_adp
_atom_site_refinement_flags_occupancy
_atom_site_disorder_assembly
_atom_site_disorder_group
C1 C 0.0289(5) 0.06130(12) 0.0296(3) 0.0369(9) Uani 1 1 d . . . . .
C2 C -0.0489(5) 0.02096(11) -0.0060(2) 0.0344(9) Uani 1 1 d . . . . .
C3 C -0.2225(5) 0.02229(12) -0.0490(2) 0.0357(9) Uani 1 1 d . . . . .
C4 C -0.3156(6) 0.06260(13) -0.0559(3) 0.0401(9) Uani 1 1 d . . . . .
H1 H -0.4326 0.0633 -0.0844 0.048 Uiso 1 1 calc R U . . .
C5 C -0.2365(6) 0.10150(13) -0.0209(3) 0.0436(10) Uani 1 1 d . . . . .
H2 H -0.3000 0.1286 -0.0256 0.052 Uiso 1 1 calc R U . . .
C6 C -0.0678(6) 0.10069(13) 0.0201(3) 0.0411(9) Uani 1 1 d . . . . .
H3 H -0.0151 0.1275 0.0426 0.049 Uiso 1 1 calc R U . . .
C7 C 0.2084(5) 0.05955(12) 0.0741(3) 0.0386(9) Uani 1 1 d . . . . .
C8 C 0.3009(5) 0.01873(12) 0.0860(3) 0.0352(9) Uani 1 1 d . . . . .
C9 C 0.4584(6) 0.02903(14) 0.1338(3) 0.0413(10) Uani 1 1 d . . . . .
C10 C 0.4531(6) 0.07611(14) 0.1494(3) 0.0448(10) Uani 1 1 d . . . . .
N1 N 0.2995(5) 0.09439(11) 0.1110(2) 0.0428(8) Uani 1 1 d . . . . .
C11 C 0.6027(7) 0.00090(16) 0.1620(3) 0.0548(12) Uani 1 1 d . . . . .
N2 N 0.7216(6) -0.02298(15) 0.1846(3) 0.0674(12) Uani 1 1 d . . . . .
C12 C 0.5849(6) 0.10459(15) 0.1997(3) 0.0506(11) Uani 1 1 d . . . . .
C13 C 0.5786(6) 0.14999(15) 0.2067(3) 0.0500(11) Uani 1 1 d . . . . .
C14 C 0.7267(8) 0.08392(17) 0.2506(4) 0.0616(13) Uani 1 1 d . . . . .
N3 N 0.8542(7) 0.07025(14) 0.2951(3) 0.0854(15) Uani 1 1 d . . . . .
C15 C 0.6909(6) 0.17321(16) 0.2699(3) 0.0546(12) Uani 1 1 d . . . . .
N4 N 0.7785(6) 0.19391(16) 0.3259(3) 0.0792(14) Uani 1 1 d . . . . .
C16 C 0.4570(7) 0.17872(17) 0.1507(3) 0.0559(12) Uani 1 1 d . . . . .
N5 N 0.3789(6) 0.20592(15) 0.1098(3) 0.0737(13) Uani 1 1 d . . . . .
P1 P 0.60326(16) 0.34417(4) 0.11818(8) 0.0430(3) Uani 1 1 d . . . . .
C17 C 0.4802(6) 0.33951(13) 0.2241(3) 0.0414(10) Uani 1 1 d . . . . .
C18 C 0.4993(6) 0.30383(15) 0.2864(3) 0.0535(12) Uani 1 1 d . . . . .
H4 H 0.5814 0.2809 0.2738 0.064 Uiso 1 1 calc R U . . .
C19 C 0.4003(7) 0.30152(18) 0.3661(4) 0.0668(14) Uani 1 1 d . . . . .
H5 H 0.4145 0.2772 0.4087 0.080 Uiso 1 1 calc R U . . .
C20 C 0.2797(7) 0.33464(18) 0.3844(3) 0.0629(14) Uani 1 1 d . . . . .
H6 H 0.2111 0.3328 0.4396 0.076 Uiso 1 1 calc R U . . .
C21 C 0.2581(7) 0.37034(16) 0.3231(3) 0.0598(13) Uani 1 1 d . . . . .
H7 H 0.1748 0.3929 0.3359 0.072 Uiso 1 1 calc R U . . .
C22 C 0.3576(6) 0.37287(15) 0.2439(3) 0.0511(11) Uani 1 1 d . . . . .
H8 H 0.3435 0.3975 0.2019 0.061 Uiso 1 1 calc R U . . .
C23 C 0.7476(6) 0.29722(14) 0.1081(3) 0.0477(11) Uani 1 1 d . . . . .
C24 C 0.7184(7) 0.26574(16) 0.0383(4) 0.0648(14) Uani 1 1 d . . . . .
H9 H 0.6221 0.2687 -0.0077 0.078 Uiso 1 1 calc R U . . .
C25 C 0.8331(7) 0.22916(18) 0.0359(5) 0.0789(17) Uani 1 1 d . . . . .
H10 H 0.8150 0.2071 -0.0121 0.095 Uiso 1 1 calc R U . . .
C26 C 0.9695(7) 0.22535(18) 0.1020(5) 0.0816(18) Uani 1 1 d . . . . .
H11 H 1.0439 0.2000 0.1013 0.098 Uiso 1 1 calc R U . . .
C27 C 1.0022(7) 0.25702(17) 0.1694(4) 0.0668(14) Uani 1 1 d . . . . .
H12 H 1.1022 0.2544 0.2131 0.080 Uiso 1 1 calc R U . . .
C28 C 0.8903(6) 0.29304(16) 0.1746(4) 0.0581(12) Uani 1 1 d . . . . .
H13 H 0.9105 0.3148 0.2230 0.070 Uiso 1 1 calc R U . . .
C29 C 0.7477(6) 0.39128(13) 0.1224(3) 0.0434(10) Uani 1 1 d . . . . .
C30 C 0.7590(7) 0.41959(16) 0.2006(3) 0.0621(14) Uani 1 1 d . . . . .
H14 H 0.6832 0.4156 0.2523 0.075 Uiso 1 1 calc R U . . .
C31 C 0.8859(7) 0.45472(18) 0.2025(4) 0.0741(16) Uani 1 1 d . . . . .
H15 H 0.8974 0.4739 0.2563 0.089 Uiso 1 1 calc R U . . .
C32 C 0.9912(7) 0.46066(18) 0.1260(4) 0.0682(15) Uani 1 1 d . . . . .
H16 H 1.0746 0.4843 0.1269 0.082 Uiso 1 1 calc R U . . .
C33 C 0.9776(6) 0.43324(16) 0.0492(3) 0.0596(13) Uani 1 1 d . . . . .
H17 H 1.0497 0.4382 -0.0036 0.072 Uiso 1 1 calc R U . . .
C34 C 0.8593(6) 0.39792(15) 0.0471(3) 0.0518(11) Uani 1 1 d . . . . .
H18 H 0.8545 0.3782 -0.0060 0.062 Uiso 1 1 calc R U . . .
C35 C 0.4438(6) 0.34714(14) 0.0196(3) 0.0467(11) Uani 1 1 d . . . . .
C36 C 0.4382(6) 0.38272(16) -0.0453(3) 0.0538(12) Uani 1 1 d . . . . .
H19 H 0.5239 0.4057 -0.0384 0.065 Uiso 1 1 calc R U . . .
C37 C 0.3079(7) 0.38459(18) -0.1198(3) 0.0635(13) Uani 1 1 d . . . . .
H20 H 0.3042 0.4086 -0.1636 0.076 Uiso 1 1 calc R U . . .
C38 C 0.1836(7) 0.3506(2) -0.1286(4) 0.0679(15) Uani 1 1 d . . . . .
H21 H 0.0958 0.3512 -0.1797 0.082 Uiso 1 1 calc R U . . .
C39 C 0.1860(6) 0.31655(17) -0.0649(4) 0.0599(13) Uani 1 1 d . . . . .
H22 H 0.1001 0.2936 -0.0717 0.072 Uiso 1 1 calc R U . . .
C40 C 0.3128(6) 0.31529(16) 0.0094(3) 0.0583(12) Uani 1 1 d . . . . .
H23 H 0.3101 0.2919 0.0547 0.070 Uiso 1 1 calc R U . . .
C41 C 0.3928(16) 0.4997(5) -0.0113(9) 0.090(4) Uani 0.5 1 d D . P A -1
H24 H 0.3108 0.5253 -0.0166 0.107 Uiso 0.5 1 calc R U P A -1
H25 H 0.3201 0.4728 -0.0220 0.107 Uiso 0.5 1 calc R U P A -1
Cl1 Cl 0.5318(4) 0.50339(9) -0.10102(19) 0.0621(7) Uani 0.5 1 d D . P A -1
Cl2 Cl 0.474(3) 0.4982(5) 0.0963(11) 0.450(12) Uani 0.5 1 d D . P A -1

loop_
_atom_site_aniso_label
_atom_site_aniso_U_11
_atom_site_aniso_U_22
_atom_site_aniso_U_33
_atom_site_aniso_U_23
_atom_site_aniso_U_13
_atom_site_aniso_U_12
C1 0.041(2) 0.035(2) 0.035(2) -0.0013(16) 0.0041(17) -0.0062(17)
C2 0.044(2) 0.034(2) 0.0259(19) 0.0009(15) 0.0026(17) -0.0053(17)
C3 0.046(2) 0.034(2) 0.0273(19) 0.0011(15) 0.0070(17) -0.0012(18)
C4 0.046(2) 0.039(2) 0.035(2) 0.0019(16) -0.0010(18) 0.0007(18)
C5 0.050(3) 0.034(2) 0.047(2) 0.0067(17) 0.007(2) 0.0020(19)
C6 0.052(3) 0.032(2) 0.040(2) -0.0006(16) 0.0030(19) -0.0045(18)
C7 0.048(2) 0.036(2) 0.032(2) -0.0032(16) 0.0059(18) -0.0115(18)
C8 0.039(2) 0.036(2) 0.0301(19) 0.0014(15) 0.0058(17) -0.0055(17)
C9 0.044(2) 0.048(2) 0.032(2) 0.0085(17) 0.0028(18) -0.0006(19)
C10 0.052(3) 0.049(3) 0.034(2) 0.0013(17) 0.0066(19) -0.010(2)
N1 0.045(2) 0.044(2) 0.0394(19) -0.0029(14) 0.0035(16) -0.0076(16)
C11 0.064(3) 0.052(3) 0.048(3) -0.003(2) -0.003(2) -0.012(2)
N2 0.070(3) 0.071(3) 0.061(3) 0.001(2) -0.007(2) 0.009(2)
C12 0.060(3) 0.056(3) 0.036(2) 0.0035(19) -0.001(2) 0.000(2)
C13 0.056(3) 0.047(3) 0.047(3) -0.0019(19) 0.003(2) -0.007(2)
C14 0.071(4) 0.058(3) 0.056(3) 0.003(2) 0.002(3) -0.004(3)
N3 0.112(4) 0.051(3) 0.089(3) 0.011(2) -0.042(3) -0.008(3)
C15 0.049(3) 0.054(3) 0.060(3) -0.003(2) -0.006(2) -0.002(2)
N4 0.074(3) 0.075(3) 0.088(3) -0.014(3) -0.012(3) -0.006(3)
C16 0.055(3) 0.054(3) 0.059(3) -0.005(2) 0.006(2) 0.004(2)
N5 0.070(3) 0.066(3) 0.084(3) -0.005(2) -0.012(2) 0.010(2)
P1 0.0473(7) 0.0391(6) 0.0430(7) -0.0016(4) 0.0078(5) 0.0022(5)
C17 0.044(2) 0.037(2) 0.043(2) 0.0012(17) 0.0048(19) -0.0008(18)
C18 0.052(3) 0.050(3) 0.059(3) 0.011(2) 0.004(2) 0.009(2)
C19 0.067(3) 0.069(3) 0.064(3) 0.028(3) 0.008(3) 0.007(3)
C20 0.057(3) 0.081(4) 0.053(3) 0.014(2) 0.020(3) 0.008(3)
C21 0.065(3) 0.060(3) 0.056(3) -0.002(2) 0.018(3) 0.008(2)
C22 0.061(3) 0.049(3) 0.045(3) 0.0092(19) 0.013(2) 0.003(2)
C23 0.041(3) 0.041(2) 0.062(3) -0.005(2) 0.008(2) -0.0016(19)
C24 0.052(3) 0.054(3) 0.088(4) -0.016(3) -0.002(3) -0.004(2)
C25 0.050(3) 0.057(3) 0.129(5) -0.036(3) 0.007(3) 0.003(3)
C26 0.048(3) 0.050(3) 0.148(6) -0.018(3) 0.013(4) 0.006(2)
C27 0.052(3) 0.057(3) 0.091(4) 0.002(3) 0.003(3) 0.011(3)
C28 0.053(3) 0.051(3) 0.071(3) -0.003(2) 0.005(3) 0.003(2)
C29 0.052(3) 0.040(2) 0.038(2) -0.0014(17) 0.003(2) -0.0006(19)
C30 0.078(4) 0.063(3) 0.047(3) -0.009(2) 0.020(2) -0.021(3)
C31 0.094(4) 0.069(4) 0.060(3) -0.018(3) 0.017(3) -0.026(3)
C32 0.072(4) 0.067(3) 0.066(3) -0.005(3) 0.014(3) -0.025(3)
C33 0.061(3) 0.065(3) 0.053(3) -0.004(2) 0.017(2) -0.016(3)
C34 0.054(3) 0.056(3) 0.047(3) -0.008(2) 0.013(2) -0.004(2)
C35 0.037(2) 0.052(3) 0.051(3) -0.005(2) 0.010(2) 0.000(2)
C36 0.047(3) 0.065(3) 0.049(3) 0.007(2) 0.005(2) -0.002(2)
C37 0.055(3) 0.078(4) 0.058(3) 0.007(3) 0.003(3) 0.002(3)
C38 0.050(3) 0.097(4) 0.056(3) -0.011(3) -0.006(2) 0.011(3)
C39 0.047(3) 0.056(3) 0.075(3) -0.003(2) -0.004(3) 0.003(2)
C40 0.055(3) 0.052(3) 0.067(3) 0.000(2) 0.001(3) 0.000(2)
C41 0.067(7) 0.091(9) 0.112(11) 0.017(8) 0.026(8) 0.012(7)
Cl1 0.093(2) 0.0529(15) 0.0415(14) 0.0077(11) 0.0164(14) 0.0101(14)
Cl2 0.74(4) 0.368(18) 0.250(13) 0.059(12) 0.050(18) -0.13(2)

loop_
_atom_type_symbol
_atom_type_description
_atom_type_scat_dispersion_real
_atom_type_scat_dispersion_imag
_atom_type_scat_source
C C 0.0033 0.0016 'International Tables Vol C Tables 4.2.6.8 and 6.1.1.4'
H H 0.0000 0.0000 'International Tables Vol C Tables 4.2.6.8 and 6.1.1.4'
N N 0.0061 0.0033 'International Tables Vol C Tables 4.2.6.8 and 6.1.1.4'
P P 0.1023 0.0942 'International Tables Vol C Tables 4.2.6.8 and 6.1.1.4'
Cl Cl 0.1484 0.1585 'International Tables Vol C Tables 4.2.6.8 and 6.1.1.4'

loop_
_geom_angle_atom_site_label_1
_geom_angle_atom_site_label_2
_geom_angle_atom_site_label_3
_geom_angle
_geom_angle_site_symmetry_1
_geom_angle_site_symmetry_3
_geom_angle_publ_flag
C6 C1 C2 119.3(4) . . ?
C6 C1 C7 122.5(3) . . ?
C2 C1 C7 118.2(3) . . ?
C3 C2 C1 118.6(3) . . ?
C3 C2 C2 121.4(4) . 3 ?
C1 C2 C2 120.0(4) . 3 ?
C4 C3 C2 120.1(4) . . ?
C4 C3 C8 121.4(4) . 3 ?
C2 C3 C8 118.5(3) . 3 ?
C5 C4 C3 120.2(4) . . ?
C5 C4 H1 119.9 . . ?
C3 C4 H1 119.9 . . ?
C6 C5 C4 120.2(4) . . ?
C6 C5 H2 119.9 . . ?
C4 C5 H2 119.9 . . ?
C5 C6 C1 121.6(4) . . ?
C5 C6 H3 119.2 . . ?
C1 C6 H3 119.2 . . ?
N1 C7 C8 113.3(4) . . ?
N1 C7 C1 125.4(4) . . ?
C8 C7 C1 121.2(3) . . ?
C9 C8 C7 105.5(3) . . ?
C9 C8 C3 133.9(4) . 3 ?
C7 C8 C3 120.6(4) . 3 ?
C8 C9 C11 129.2(4) . . ?
C8 C9 C10 105.6(4) . . ?
C11 C9 C10 125.2(4) . . ?
N1 C10 C9 111.7(4) . . ?
N1 C10 C12 119.4(4) . . ?
C9 C10 C12 129.0(4) . . ?
C7 N1 C10 103.9(3) . . ?
N2 C11 C9 179.0(5) . . ?
C13 C12 C14 115.9(4) . . ?
C13 C12 C10 126.4(4) . . ?
C14 C12 C10 117.6(4) . . ?
C12 C13 C15 121.9(4) . . ?
C12 C13 C16 125.2(4) . . ?
C15 C13 C16 112.9(4) . . ?
N3 C14 C12 173.7(5) . . ?
N4 C15 C13 176.4(5) . . ?
N5 C16 C13 170.2(5) . . ?
C35 P1 C17 106.72(19) . . ?
C35 P1 C29 111.7(2) . . ?
C17 P1 C29 111.89(18) . . ?
C35 P1 C23 111.5(2) . . ?
C17 P1 C23 109.97(19) . . ?
C29 P1 C23 105.2(2) . . ?
C18 C17 C22 118.9(4) . . ?
C18 C17 P1 122.5(3) . . ?
C22 C17 P1 118.6(3) . . ?
C19 C18 C17 120.3(4) . . ?
C19 C18 H4 119.8 . . ?
C17 C18 H4 119.8 . . ?
C18 C19 C20 120.0(4) . . ?
C18 C19 H5 120.0 . . ?
C20 C19 H5 120.0 . . ?
C21 C20 C19 120.6(4) . . ?
C21 C20 H6 119.7 . . ?
C19 C20 H6 119.7 . . ?
C22 C21 C20 119.5(4) . . ?
C22 C21 H7 120.3 . . ?
C20 C21 H7 120.3 . . ?
C21 C22 C17 120.7(4) . . ?
C21 C22 H8 119.7 . . ?
C17 C22 H8 119.7 . . ?
C24 C23 C28 120.2(4) . . ?
C24 C23 P1 121.7(4) . . ?
C28 C23 P1 118.0(3) . . ?
C23 C24 C25 119.0(5) . . ?
C23 C24 H9 120.5 . . ?
C25 C24 H9 120.5 . . ?
C26 C25 C24 119.8(5) . . ?
C26 C25 H10 120.1 . . ?
C24 C25 H10 120.1 . . ?
C25 C26 C27 121.4(5) . . ?
C25 C26 H11 119.3 . . ?
C27 C26 H11 119.3 . . ?
C26 C27 C28 120.1(5) . . ?
C26 C27 H12 119.9 . . ?
C28 C27 H12 119.9 . . ?
C27 C28 C23 119.3(5) . . ?
C27 C28 H13 120.3 . . ?
C23 C28 H13 120.3 . . ?
C30 C29 C34 119.4(4) . . ?
C30 C29 P1 122.0(3) . . ?
C34 C29 P1 118.5(3) . . ?
C29 C30 C31 119.2(4) . . ?
C29 C30 H14 120.4 . . ?
C31 C30 H14 120.4 . . ?
C32 C31 C30 119.6(4) . . ?
C32 C31 H15 120.2 . . ?
C30 C31 H15 120.2 . . ?
C33 C32 C31 120.8(5) . . ?
C33 C32 H16 119.6 . . ?
C31 C32 H16 119.6 . . ?
C32 C33 C34 120.7(4) . . ?
C32 C33 H17 119.6 . . ?
C34 C33 H17 119.6 . . ?
C33 C34 C29 120.2(4) . . ?
C33 C34 H18 119.9 . . ?
C29 C34 H18 119.9 . . ?
C40 C35 C36 117.9(4) . . ?
C40 C35 P1 119.7(4) . . ?
C36 C35 P1 122.3(3) . . ?
C37 C36 C35 120.7(4) . . ?
C37 C36 H19 119.7 . . ?
C35 C36 H19 119.7 . . ?
C38 C37 C36 118.8(5) . . ?
C38 C37 H20 120.6 . . ?
C36 C37 H20 120.6 . . ?
C39 C38 C37 120.9(5) . . ?
C39 C38 H21 119.6 . . ?
C37 C38 H21 119.6 . . ?
C38 C39 C40 120.1(5) . . ?
C38 C39 H22 120.0 . . ?
C40 C39 H22 120.0 . . ?
C39 C40 C35 121.6(5) . . ?
C39 C40 H23 119.2 . . ?
C35 C40 H23 119.2 . . ?
Cl2 C41 Cl1 118.9(12) . . ?
Cl2 C41 H24 107.6 . . ?
Cl1 C41 H24 107.6 . . ?
Cl2 C41 H25 107.6 . . ?
Cl1 C41 H25 107.6 . . ?
H24 C41 H25 107.0 . . ?

loop_
_geom_bond_atom_site_label_1
_geom_bond_atom_site_label_2
_geom_bond_distance
_geom_bond_site_symmetry_2
_geom_bond_publ_flag
C1 C6 1.398(5) . ?
C1 C2 1.431(5) . ?
C1 C7 1.462(5) . ?
C2 C3 1.412(5) . ?
C2 C2 1.471(7) 3 ?
C3 C4 1.406(5) . ?
C3 C8 1.457(5) 3 ?
C4 C5 1.396(5) . ?
C4 H1 0.9500 . ?
C5 C6 1.368(6) . ?
C5 H2 0.9500 . ?
C6 H3 0.9500 . ?
C7 N1 1.346(5) . ?
C7 C8 1.422(5) . ?
C8 C9 1.369(5) . ?
C8 C3 1.457(5) 3 ?
C9 C11 1.420(6) . ?
C9 C10 1.440(6) . ?
C10 N1 1.368(5) . ?
C10 C12 1.467(6) . ?
C11 N2 1.181(6) . ?
C12 C13 1.376(6) . ?
C12 C14 1.401(7) . ?
C13 C15 1.385(6) . ?
C13 C16 1.462(7) . ?
C14 N3 1.193(6) . ?
C15 N4 1.179(6) . ?
C16 N5 1.147(6) . ?
P1 C35 1.786(5) . ?
P1 C17 1.791(4) . ?
P1 C29 1.791(4) . ?
P1 C23 1.797(4) . ?
C17 C18 1.389(5) . ?
C17 C22 1.404(6) . ?
C18 C19 1.373(6) . ?
C18 H4 0.9500 . ?
C19 C20 1.384(7) . ?
C19 H5 0.9500 . ?
C20 C21 1.383(6) . ?
C20 H6 0.9500 . ?
C21 C22 1.369(6) . ?
C21 H7 0.9500 . ?
C22 H8 0.9500 . ?
C23 C24 1.374(6) . ?
C23 C28 1.392(6) . ?
C24 C25 1.404(7) . ?
C24 H9 0.9500 . ?
C25 C26 1.353(8) . ?
C25 H10 0.9500 . ?
C26 C27 1.358(7) . ?
C26 H11 0.9500 . ?
C27 C28 1.380(6) . ?
C27 H12 0.9500 . ?
C28 H13 0.9500 . ?
C29 C30 1.388(6) . ?
C29 C34 1.393(5) . ?
C30 C31 1.428(6) . ?
C30 H14 0.9500 . ?
C31 C32 1.374(6) . ?
C31 H15 0.9500 . ?
C32 C33 1.356(6) . ?
C32 H16 0.9500 . ?
C33 C34 1.390(6) . ?
C33 H17 0.9500 . ?
C34 H18 0.9500 . ?
C35 C40 1.381(6) . ?
C35 C36 1.406(6) . ?
C36 C37 1.398(6) . ?
C36 H19 0.9500 . ?
C37 C38 1.390(7) . ?
C37 H20 0.9500 . ?
C38 C39 1.362(7) . ?
C38 H21 0.9500 . ?
C39 C40 1.377(6) . ?
C39 H22 0.9500 . ?
C40 H23 0.9500 . ?
C41 Cl2 1.596(16) . ?
C41 Cl1 1.676(12) . ?
C41 H24 0.9900 . ?
C41 H25 0.9900 . ?

loop_
_geom_torsion_atom_site_label_1
_geom_torsion_atom_site_label_2
_geom_torsion_atom_site_label_3
_geom_torsion_atom_site_label_4
_geom_torsion
_geom_torsion_site_symmetry_1
_geom_torsion_site_symmetry_2
_geom_torsion_site_symmetry_3
_geom_torsion_site_symmetry_4
_geom_torsion_publ_flag
C6 C1 C2 C3 -0.6(5) . . . . ?
C7 C1 C2 C3 179.8(3) . . . . ?
C6 C1 C2 C2 -178.2(4) . . . 3 ?
C7 C1 C2 C2 2.2(6) . . . 3 ?
C1 C2 C3 C4 -0.2(5) . . . . ?
C2 C2 C3 C4 177.4(4) 3 . . . ?
C1 C2 C3 C8 179.4(3) . . . 3 ?
C2 C2 C3 C8 -3.1(6) 3 . . 3 ?
C2 C3 C4 C5 0.4(5) . . . . ?
C8 C3 C4 C5 -179.1(3) 3 . . . ?
C3 C4 C5 C6 0.2(6) . . . . ?
C4 C5 C6 C1 -1.0(6) . . . . ?
C2 C1 C6 C5 1.2(6) . . . . ?
C7 C1 C6 C5 -179.2(4) . . . . ?
C6 C1 C7 N1 0.5(6) . . . . ?
C2 C1 C7 N1 -179.9(3) . . . . ?
C6 C1 C7 C8 177.6(3) . . . . ?
C2 C1 C7 C8 -2.8(5) . . . . ?
N1 C7 C8 C9 0.4(4) . . . . ?
C1 C7 C8 C9 -177.0(3) . . . . ?
N1 C7 C8 C3 -179.1(3) . . . 3 ?
C1 C7 C8 C3 3.5(5) . . . 3 ?
C7 C8 C9 C11 -178.3(4) . . . . ?
C3 C8 C9 C11 1.1(7) 3 . . . ?
C7 C8 C9 C10 0.4(4) . . . . ?
C3 C8 C9 C10 179.8(4) 3 . . . ?
C8 C9 C10 N1 -1.1(4) . . . . ?
C11 C9 C10 N1 177.6(4) . . . . ?
C8 C9 C10 C12 178.1(4) . . . . ?
C11 C9 C10 C12 -3.2(6) . . . . ?
C8 C7 N1 C10 -1.1(4) . . . . ?
C1 C7 N1 C10 176.2(3) . . . . ?
C9 C10 N1 C7 1.4(4) . . . . ?
C12 C10 N1 C7 -177.9(3) . . . . ?
N1 C10 C12 C13 -5.7(6) . . . . ?
C9 C10 C12 C13 175.1(4) . . . . ?
N1 C10 C12 C14 170.3(4) . . . . ?
C9 C10 C12 C14 -8.8(6) . . . . ?
C14 C12 C13 C15 -8.3(6) . . . . ?
C10 C12 C13 C15 167.8(4) . . . . ?
C14 C12 C13 C16 171.9(4) . . . . ?
C10 C12 C13 C16 -12.0(7) . . . . ?
C35 P1 C17 C18 120.8(4) . . . . ?
C29 P1 C17 C18 -116.7(4) . . . . ?
C23 P1 C17 C18 -0.2(4) . . . . ?
C35 P1 C17 C22 -58.0(4) . . . . ?
C29 P1 C17 C22 64.4(4) . . . . ?
C23 P1 C17 C22 -179.1(3) . . . . ?
C22 C17 C18 C19 -0.3(7) . . . . ?
P1 C17 C18 C19 -179.2(4) . . . . ?
C17 C18 C19 C20 0.5(7) . . . . ?
C18 C19 C20 C21 -0.2(8) . . . . ?
C19 C20 C21 C22 -0.2(8) . . . . ?
C20 C21 C22 C17 0.4(7) . . . . ?
C18 C17 C22 C21 -0.1(7) . . . . ?
P1 C17 C22 C21 178.8(3) . . . . ?
C35 P1 C23 C24 -7.4(5) . . . . ?
C17 P1 C23 C24 110.8(4) . . . . ?
C29 P1 C23 C24 -128.6(4) . . . . ?
C35 P1 C23 C28 173.5(3) . . . . ?
C17 P1 C23 C28 -68.3(4) . . . . ?
C29 P1 C23 C28 52.3(4) . . . . ?
C28 C23 C24 C25 0.9(7) . . . . ?
P1 C23 C24 C25 -178.2(4) . . . . ?
C23 C24 C25 C26 0.2(8) . . . . ?
C24 C25 C26 C27 -2.2(9) . . . . ?
C25 C26 C27 C28 3.2(9) . . . . ?
C26 C27 C28 C23 -2.1(7) . . . . ?
C24 C23 C28 C27 0.1(7) . . . . ?
P1 C23 C28 C27 179.2(3) . . . . ?
C35 P1 C29 C30 120.0(4) . . . . ?
C17 P1 C29 C30 0.5(5) . . . . ?
C23 P1 C29 C30 -118.9(4) . . . . ?
C35 P1 C29 C34 -63.8(4) . . . . ?
C17 P1 C29 C34 176.6(3) . . . . ?
C23 P1 C29 C34 57.2(4) . . . . ?
C34 C29 C30 C31 -0.5(7) . . . . ?
P1 C29 C30 C31 175.6(4) . . . . ?
C29 C30 C31 C32 1.7(8) . . . . ?
C30 C31 C32 C33 -0.8(9) . . . . ?
C31 C32 C33 C34 -1.4(8) . . . . ?
C32 C33 C34 C29 2.6(7) . . . . ?
C30 C29 C34 C33 -1.6(7) . . . . ?
P1 C29 C34 C33 -177.8(4) . . . . ?
C17 P1 C35 C40 -52.5(4) . . . . ?
C29 P1 C35 C40 -175.0(3) . . . . ?
C23 P1 C35 C40 67.6(4) . . . . ?
C17 P1 C35 C36 122.9(4) . . . . ?
C29 P1 C35 C36 0.3(4) . . . . ?
C23 P1 C35 C36 -117.0(4) . . . . ?
C40 C35 C36 C37 -2.5(6) . . . . ?
P1 C35 C36 C37 -177.9(3) . . . . ?
C35 C36 C37 C38 0.1(7) . . . . ?
C36 C37 C38 C39 1.3(7) . . . . ?
C37 C38 C39 C40 -0.1(7) . . . . ?
C38 C39 C40 C35 -2.4(7) . . . . ?
C36 C35 C40 C39 3.7(6) . . . . ?
P1 C35 C40 C39 179.3(4) . . . . ?
